data_7109812
loop_
_publ_author_name
'Anna S. Degtyarenko'
'Eduard B. Rusanov'
'Antonio Bauza'
'Antonio Frontera'
'Harald Krautscheid'
'Alexander N. Chernega'
'Andriy A. Mokhire'
'Konstantin V. Domasevitch'

_publ_section_title
;
 Self-assembly cavitand precisely recognizing hexafluorosilicate: a
 concerted action of two coordination and twelve CHF bonds
;
_journal_name_full Chem.Commun.
_journal_page_first 9018
_journal_paper_doi 10.1039/c3cc45271a
_journal_volume 49
_journal_year 2013
_chemical_formula_moiety 'C56 H44 Cu2 F6 N16 O2 Si, 2(F6 P), 4(C H Cl3)'
_chemical_formula_sum 'C60 H48 Cl12 Cu2 F18 N16 O2 P2 Si'
_chemical_formula_weight 2009.65
_chemical_name_systematic
;
\m-Hexafluorosilicato-tetrakis[\m-1,3-bis(pyridazin-4-yl)benzene-
\k^2^N^2^:N^2'^]-diaquadicopper(II) bis-hexafluorophosphate, 
solvate with 4 chloroform
;
_space_group_IT_number 13
_space_group_name_Hall '-P 2yac'
_symmetry_cell_setting monoclinic
_symmetry_Int_Tables_number 13
_symmetry_space_group_name_Hall '-P 2yac'
_symmetry_space_group_name_H-M 'P 1 2/n 1'
_atom_sites_solution_hydrogens geom
_atom_sites_solution_primary direct
_atom_sites_solution_secondary difmap
_audit_creation_method SHELXL-97
_cell_angle_alpha 90.00
_cell_angle_beta 99.262(9)
_cell_angle_gamma 90.00
_cell_formula_units_Z 2
_cell_length_a 12.6120(9)
_cell_length_b 12.6185(7)
_cell_length_c 25.342(2)
_cell_measurement_reflns_used 8000
_cell_measurement_temperature 213(2)
_cell_measurement_theta_max 27.03
_cell_measurement_theta_min 3.41
_cell_volume 3980.5(5)
_computing_cell_refinement 'IPDS Software (Stoe & Cie, 2000)'
_computing_data_collection 'IPDS Software (Stoe & Cie, 2000)'
_computing_data_reduction 'IPDS Software (Stoe & Cie, 2000)'
_computing_molecular_graphics 'Diamond 2.1e (Brandenburg, 1999)'
_computing_publication_material 'WinGX 1.70.01 (Farrugia, 1999)'
_computing_structure_refinement 'SHELXL-97 (Sheldrick, 2008)'
_computing_structure_solution 'SHELXS-97 (Sheldrick, 2008)'
_diffrn_ambient_temperature 213(2)
_diffrn_measured_fraction_theta_full 0.964
_diffrn_measured_fraction_theta_max 0.964
_diffrn_measurement_device_type 'Stoe Imaging plate diffraction system'
_diffrn_measurement_method '\f oscillation scans'
_diffrn_radiation_monochromator graphite
_diffrn_radiation_source 'fine-focus sealed tube'
_diffrn_radiation_type MoK\a
_diffrn_radiation_wavelength 0.71073
_diffrn_reflns_av_R_equivalents 0.0498
_diffrn_reflns_av_sigmaI/netI 0.0625
_diffrn_reflns_limit_h_max 15
_diffrn_reflns_limit_h_min -16
_diffrn_reflns_limit_k_max 14
_diffrn_reflns_limit_k_min -15
_diffrn_reflns_limit_l_max 32
_diffrn_reflns_limit_l_min -32
_diffrn_reflns_number 30828
_diffrn_reflns_theta_full 27.03
_diffrn_reflns_theta_max 27.03
_diffrn_reflns_theta_min 3.41
_diffrn_standards_decay_% 0
_exptl_absorpt_coefficient_mu 1.088
_exptl_absorpt_correction_T_max 0.8283
_exptl_absorpt_correction_T_min 0.7726
_exptl_absorpt_correction_type numerical
_exptl_absorpt_process_details 'X-RED (Stoe & Cie, 2001) and X-SHAPE (Stoe & Cie, 1999)'
_exptl_crystal_colour blue-green
_exptl_crystal_density_diffrn 1.677
_exptl_crystal_density_method 'not measured'
_exptl_crystal_description prism
_exptl_crystal_F_000 2008
_exptl_crystal_size_max 0.25
_exptl_crystal_size_mid 0.20
_exptl_crystal_size_min 0.18
_platon_squeeze_details
;
;
_refine_diff_density_max 0.709
_refine_diff_density_min -0.541
_refine_diff_density_rms 0.073
_refine_ls_extinction_method none
_refine_ls_goodness_of_fit_ref 0.845
_refine_ls_hydrogen_treatment constr
_refine_ls_matrix_type full
_refine_ls_number_parameters 439
_refine_ls_number_reflns 8401
_refine_ls_number_restraints 0
_refine_ls_restrained_S_all 0.845
_refine_ls_R_factor_all 0.0667
_refine_ls_R_factor_gt 0.0482
_refine_ls_shift/su_max 0.001
_refine_ls_shift/su_mean 0.000
_refine_ls_structure_factor_coef Fsqd
_refine_ls_weighting_details 'calc w=1/[\s^2^(Fo^2^)+(0.0810P)^2^+0.0000P] where P=(Fo^2^+2Fc^2^)/3'
_refine_ls_weighting_scheme calc
_refine_ls_wR_factor_gt 0.1224
_refine_ls_wR_factor_ref 0.1268
_reflns_number_gt 5041
_reflns_number_total 8401
_reflns_threshold_expression >2sigma(I)
_cod_data_source_file c3cc45271a.txt
_cod_data_source_block (2)
_cod_depositor_comments
;
The following automatic conversions were performed:

data name '_iucr_refine_instruction_details' was replaced with
'_iucr_refine_instructions_details' as specified in the replacement
file 'data/replacement-values/replacement_tags.lst'.

Automatic conversion script
Id: cif_correct_tags 9268 2022-04-12 08:56:07Z antanas 
;
_cod_original_sg_symbol_H-M 'P 2/n'
_cod_database_code 7109812

loop_
_symmetry_equiv_pos_as_xyz
'x, y, z'
'-x+1/2, y, -z+1/2'
'-x, -y, -z'
'x-1/2, -y, z-1/2'

loop_
_atom_site_label
_atom_site_type_symbol
_atom_site_fract_x
_atom_site_fract_y
_atom_site_fract_z
_atom_site_U_iso_or_equiv
_atom_site_adp_type
_atom_site_occupancy
_atom_site_symmetry_multiplicity
_atom_site_calc_flag
_atom_site_refinement_flags
Cu1 Cu 0.07948(2) 0.49560(3) 0.154665(11) 0.02552(10) Uani 1 1 d .
Si1 Si 0.0000 0.5000 0.0000 0.01917(19) Uani 1 2 d S
F1 F 0.03460(11) 0.49840(13) 0.06700(5) 0.0245(3) Uani 1 1 d .
F2 F -0.01364(11) 0.63264(12) 0.00112(6) 0.0235(3) Uani 1 1 d .
F3 F 0.12979(11) 0.51413(12) -0.00628(5) 0.0248(3) Uani 1 1 d .
P1 P -0.43800(7) 1.00288(8) 0.18487(4) 0.0441(2) Uani 1 1 d .
F4 F -0.32050(19) 0.9911(2) 0.17008(12) 0.0792(8) Uani 1 1 d .
F5 F -0.44454(19) 0.87612(18) 0.18760(9) 0.0621(6) Uani 1 1 d .
F6 F -0.5592(2) 1.0117(3) 0.19379(19) 0.1319(15) Uani 1 1 d .
F7 F -0.4286(2) 1.1285(2) 0.17894(14) 0.0885(9) Uani 1 1 d .
F8 F -0.4006(3) 1.0041(3) 0.24820(11) 0.1002(10) Uani 1 1 d .
F9 F -0.4942(3) 0.9982(3) 0.12465(12) 0.1101(12) Uani 1 1 d .
O1 O 0.12288(18) 0.48245(18) 0.24098(8) 0.0398(5) Uani 1 1 d .
H1W H 0.1465 0.5374 0.2584 0.060 Uiso 1 1 d R
H2W H 0.1553 0.4290 0.2563 0.060 Uiso 1 1 d R
N1 N 0.18661(18) 0.61734(19) 0.14362(9) 0.0289(5) Uani 1 1 d .
N2 N 0.2669(2) 0.6335(2) 0.18472(10) 0.0435(7) Uani 1 1 d .
N3 N 0.03149(19) 0.6266(2) -0.15310(9) 0.0302(5) Uani 1 1 d .
N4 N 0.0561(2) 0.6541(3) -0.20137(10) 0.0472(7) Uani 1 1 d .
N5 N -0.03953(19) 0.6078(2) 0.15551(9) 0.0316(6) Uani 1 1 d .
N6 N -0.0303(3) 0.6656(2) 0.20020(11) 0.0479(7) Uani 1 1 d .
N7 N -0.19267(18) 0.61644(19) -0.14176(9) 0.0291(5) Uani 1 1 d .
N8 N -0.2297(2) 0.6770(2) -0.18391(10) 0.0446(7) Uani 1 1 d .
C1 C 0.1793(2) 0.6741(2) 0.09969(11) 0.0273(6) Uani 1 1 d .
H1 H 0.1201 0.6619 0.0727 0.033 Uiso 1 1 calc R
C2 C 0.2545(2) 0.7524(2) 0.09037(11) 0.0289(6) Uani 1 1 d .
C3 C 0.3350(3) 0.7706(3) 0.13304(13) 0.0440(8) Uani 1 1 d .
H3 H 0.3868 0.8236 0.1315 0.053 Uiso 1 1 calc R
C4 C 0.3372(3) 0.7085(3) 0.17842(14) 0.0538(10) Uani 1 1 d .
H4 H 0.3933 0.7207 0.2070 0.065 Uiso 1 1 calc R
C5 C 0.0756(2) 0.6773(2) -0.10958(11) 0.0302(6) Uani 1 1 d .
H5 H 0.0541 0.6577 -0.0771 0.036 Uiso 1 1 calc R
C6 C 0.1519(2) 0.7580(3) -0.10817(11) 0.0318(6) Uani 1 1 d .
C7 C 0.1764(3) 0.7862(3) -0.15714(14) 0.0540(10) Uani 1 1 d .
H7 H 0.2252 0.8412 -0.1604 0.065 Uiso 1 1 calc R
C8 C 0.1266(4) 0.7306(4) -0.20170(14) 0.0636(12) Uani 1 1 d .
H8 H 0.1449 0.7494 -0.2350 0.076 Uiso 1 1 calc R
C9 C 0.2458(2) 0.8082(2) 0.03915(12) 0.0305(6) Uani 1 1 d .
C10 C 0.2045(2) 0.7586(2) -0.00848(11) 0.0288(6) Uani 1 1 d .
H10 H 0.1793 0.6886 -0.0078 0.035 Uiso 1 1 calc R
C11 C 0.1994(2) 0.8106(2) -0.05752(11) 0.0306(6) Uani 1 1 d .
C12 C 0.2373(3) 0.9136(3) -0.05779(13) 0.0416(8) Uani 1 1 d .
H12 H 0.2351 0.9493 -0.0905 0.050 Uiso 1 1 calc R
C13 C 0.2786(3) 0.9650(3) -0.01019(14) 0.0436(8) Uani 1 1 d .
H13 H 0.3033 1.0352 -0.0109 0.052 Uiso 1 1 calc R
C14 C 0.2830(2) 0.9123(3) 0.03808(13) 0.0388(7) Uani 1 1 d .
H14 H 0.3112 0.9466 0.0702 0.047 Uiso 1 1 calc R
C15 C -0.1160(2) 0.6277(2) 0.11456(11) 0.0292(6) Uani 1 1 d .
H15 H -0.1202 0.5838 0.0843 0.035 Uiso 1 1 calc R
C16 C -0.1912(2) 0.7098(3) 0.11314(12) 0.0327(6) Uani 1 1 d .
C17 C -0.1828(3) 0.7689(3) 0.15953(13) 0.0514(10) Uani 1 1 d .
H17 H -0.2292 0.8261 0.1624 0.062 Uiso 1 1 calc R
C18 C -0.1038(3) 0.7408(3) 0.20143(15) 0.0611(11) Uani 1 1 d .
H18 H -0.1018 0.7780 0.2337 0.073 Uiso 1 1 calc R
C19 C -0.2236(2) 0.6343(2) -0.09459(11) 0.0278(6) Uani 1 1 d .
H19 H -0.1966 0.5894 -0.0659 0.033 Uiso 1 1 calc R
C20 C -0.2935(2) 0.7155(2) -0.08524(11) 0.0308(6) Uani 1 1 d .
C21 C -0.3319(3) 0.7767(3) -0.12913(14) 0.0470(9) Uani 1 1 d .
H21 H -0.3794 0.8331 -0.1264 0.056 Uiso 1 1 calc R
C22 C -0.2990(3) 0.7532(3) -0.17724(14) 0.0548(10) Uani 1 1 d .
H22 H -0.3277 0.7938 -0.2073 0.066 Uiso 1 1 calc R
C23 C -0.2721(2) 0.7314(2) 0.06513(11) 0.0301(6) Uani 1 1 d .
C24 C -0.2465(2) 0.7122(2) 0.01407(11) 0.0278(6) Uani 1 1 d .
H24 H -0.1787 0.6847 0.0106 0.033 Uiso 1 1 calc R
C25 C -0.3211(2) 0.7338(2) -0.03127(11) 0.0299(6) Uani 1 1 d .
C26 C -0.4219(2) 0.7739(3) -0.02586(13) 0.0401(7) Uani 1 1 d .
H26 H -0.4726 0.7885 -0.0564 0.048 Uiso 1 1 calc R
C27 C -0.4469(2) 0.7921(3) 0.02435(14) 0.0445(8) Uani 1 1 d .
H27 H -0.5150 0.8187 0.0278 0.053 Uiso 1 1 calc R
C28 C -0.3724(2) 0.7714(3) 0.07001(13) 0.0402(7) Uani 1 1 d .
H28 H -0.3901 0.7845 0.1041 0.048 Uiso 1 1 calc R

loop_
_atom_site_aniso_label
_atom_site_aniso_U_11
_atom_site_aniso_U_22
_atom_site_aniso_U_33
_atom_site_aniso_U_23
_atom_site_aniso_U_13
_atom_site_aniso_U_12
Cu1 0.03145(16) 0.0272(2) 0.01665(14) -0.00024(15) 0.00002(10) -0.00034(16)
Si1 0.0214(4) 0.0204(5) 0.0149(4) 0.0005(4) 0.0003(3) -0.0009(4)
F1 0.0302(7) 0.0255(8) 0.0161(6) -0.0011(7) -0.0013(5) -0.0003(7)
F2 0.0257(8) 0.0192(8) 0.0251(7) -0.0007(6) 0.0021(6) 0.0011(6)
F3 0.0219(7) 0.0254(9) 0.0265(7) -0.0005(6) 0.0020(5) 0.0000(6)
P1 0.0403(4) 0.0374(5) 0.0515(5) 0.0006(4) -0.0021(3) -0.0008(4)
F4 0.0550(13) 0.0730(19) 0.115(2) 0.0148(16) 0.0310(13) 0.0005(12)
F5 0.0777(15) 0.0416(14) 0.0619(14) 0.0089(10) -0.0038(11) -0.0097(11)
F6 0.0639(18) 0.143(4) 0.197(4) 0.038(3) 0.047(2) 0.0240(19)
F7 0.0854(18) 0.0393(16) 0.135(3) -0.0006(15) 0.0002(17) -0.0007(13)
F8 0.134(3) 0.101(3) 0.0584(15) -0.0245(17) -0.0072(15) 0.006(2)
F9 0.148(3) 0.075(2) 0.0830(19) 0.0147(17) -0.0542(19) -0.0058(19)
O1 0.0558(13) 0.0370(15) 0.0230(9) 0.0013(9) -0.0047(8) -0.0038(10)
N1 0.0328(12) 0.0263(14) 0.0254(12) -0.0052(10) -0.0026(9) -0.0012(10)
N2 0.0409(14) 0.0520(19) 0.0309(14) 0.0035(12) -0.0143(11) -0.0093(13)
N3 0.0392(13) 0.0283(15) 0.0244(12) 0.0028(10) 0.0095(10) -0.0030(10)
N4 0.0612(18) 0.057(2) 0.0250(14) 0.0020(12) 0.0119(12) -0.0166(15)
N5 0.0385(13) 0.0378(16) 0.0178(11) -0.0056(10) 0.0028(10) 0.0061(11)
N6 0.0680(19) 0.0460(19) 0.0269(14) -0.0141(12) -0.0003(12) 0.0167(15)
N7 0.0327(12) 0.0291(15) 0.0229(12) -0.0022(10) -0.0035(9) 0.0019(10)
N8 0.0608(18) 0.0442(19) 0.0256(13) 0.0020(11) -0.0027(12) 0.0152(14)
C1 0.0280(13) 0.0248(17) 0.0270(14) -0.0013(11) -0.0019(11) -0.0032(11)
C2 0.0282(13) 0.0253(17) 0.0308(14) -0.0047(11) -0.0025(11) 0.0008(11)
C3 0.0417(17) 0.049(2) 0.0361(18) -0.0005(15) -0.0088(13) -0.0159(15)
C4 0.048(2) 0.065(3) 0.0396(19) 0.0038(17) -0.0180(15) -0.0182(18)
C5 0.0377(15) 0.0296(18) 0.0231(13) 0.0079(11) 0.0043(11) -0.0048(12)
C6 0.0346(15) 0.0318(18) 0.0294(15) 0.0059(12) 0.0067(11) -0.0029(12)
C7 0.066(2) 0.060(3) 0.041(2) -0.0014(17) 0.0215(17) -0.033(2)
C8 0.090(3) 0.075(3) 0.0315(18) -0.0001(18) 0.0265(19) -0.039(2)
C9 0.0255(13) 0.0272(17) 0.0376(15) 0.0006(12) 0.0013(11) -0.0047(11)
C10 0.0300(14) 0.0242(17) 0.0320(14) 0.0011(11) 0.0041(11) -0.0057(11)
C11 0.0288(13) 0.0316(18) 0.0321(15) 0.0003(12) 0.0076(11) -0.0053(12)
C12 0.0489(18) 0.039(2) 0.0355(17) 0.0062(14) 0.0018(14) -0.0112(15)
C13 0.055(2) 0.0263(19) 0.0495(19) 0.0005(13) 0.0082(15) -0.0180(14)
C14 0.0382(16) 0.0319(19) 0.0436(18) -0.0027(13) -0.0016(13) -0.0086(13)
C15 0.0344(14) 0.0307(17) 0.0231(13) -0.0033(11) 0.0065(11) 0.0021(12)
C16 0.0342(15) 0.0326(19) 0.0324(15) -0.0017(12) 0.0088(12) 0.0029(12)
C17 0.067(2) 0.052(2) 0.0333(18) -0.0150(16) 0.0013(16) 0.0222(19)
C18 0.078(3) 0.063(3) 0.038(2) -0.0240(18) -0.0053(17) 0.025(2)
C19 0.0285(13) 0.0292(17) 0.0238(13) 0.0006(11) -0.0011(10) 0.0019(11)
C20 0.0284(14) 0.0302(18) 0.0303(15) -0.0012(12) -0.0055(11) 0.0024(11)
C21 0.058(2) 0.040(2) 0.0395(19) 0.0017(15) -0.0024(15) 0.0206(16)
C22 0.077(3) 0.049(3) 0.0342(18) 0.0105(16) -0.0022(17) 0.025(2)
C23 0.0290(14) 0.0278(17) 0.0333(15) -0.0018(12) 0.0043(11) 0.0043(11)
C24 0.0234(12) 0.0254(16) 0.0342(15) -0.0006(11) 0.0037(11) 0.0052(11)
C25 0.0288(14) 0.0253(17) 0.0354(15) -0.0009(12) 0.0045(11) 0.0051(11)
C26 0.0295(15) 0.042(2) 0.0463(18) -0.0031(14) -0.0004(13) 0.0079(13)
C27 0.0280(15) 0.055(2) 0.053(2) -0.0057(16) 0.0123(14) 0.0087(14)
C28 0.0404(17) 0.042(2) 0.0401(17) -0.0035(14) 0.0126(13) 0.0108(14)

loop_
_atom_type_symbol
_atom_type_description
_atom_type_scat_dispersion_real
_atom_type_scat_dispersion_imag
_atom_type_scat_source
C C 0.0033 0.0016 'International Tables Vol C Tables 4.2.6.8 and 6.1.1.4'
H H 0.0000 0.0000 'International Tables Vol C Tables 4.2.6.8 and 6.1.1.4'
N N 0.0061 0.0033 'International Tables Vol C Tables 4.2.6.8 and 6.1.1.4'
O O 0.0106 0.0060 'International Tables Vol C Tables 4.2.6.8 and 6.1.1.4'
F F 0.0171 0.0103 'International Tables Vol C Tables 4.2.6.8 and 6.1.1.4'
Si Si 0.0817 0.0704 'International Tables Vol C Tables 4.2.6.8 and 6.1.1.4'
P P 0.1023 0.0942 'International Tables Vol C Tables 4.2.6.8 and 6.1.1.4'
Cu Cu 0.3201 1.2651 'International Tables Vol C Tables 4.2.6.8 and 6.1.1.4'
Cl Cl 0.1484 0.1585 'International Tables Vol C Tables 4.2.6.8 and 6.1.1.4'

loop_
_geom_angle_atom_site_label_1
_geom_angle_atom_site_label_2
_geom_angle_atom_site_label_3
_geom_angle
_geom_angle_site_symmetry_1
_geom_angle_site_symmetry_3
N5 Cu1 N7 171.61(9) . 3_565
N5 Cu1 N3 91.18(10) . 3_565
N7 Cu1 N3 88.25(10) 3_565 3_565
N5 Cu1 N1 89.10(10) . .
N7 Cu1 N1 90.21(9) 3_565 .
N3 Cu1 N1 171.34(9) 3_565 .
N5 Cu1 O1 96.18(9) . .
N7 Cu1 O1 92.21(9) 3_565 .
N3 Cu1 O1 91.27(9) 3_565 .
N1 Cu1 O1 97.30(9) . .
N5 Cu1 F1 86.00(7) . .
N7 Cu1 F1 85.61(7) 3_565 .
N3 Cu1 F1 85.98(8) 3_565 .
N1 Cu1 F1 85.41(8) . .
O1 Cu1 F1 176.53(7) . .
F3 Si1 F3 180.0 3_565 .
F3 Si1 F2 89.99(7) 3_565 3_565
F3 Si1 F2 90.01(7) . 3_565
F3 Si1 F2 90.01(7) 3_565 .
F3 Si1 F2 89.99(7) . .
F2 Si1 F2 180.0 3_565 .
F3 Si1 F1 90.08(7) 3_565 .
F3 Si1 F1 89.92(7) . .
F2 Si1 F1 89.68(8) 3_565 .
F2 Si1 F1 90.32(8) . .
F3 Si1 F1 89.92(7) 3_565 3_565
F3 Si1 F1 90.08(7) . 3_565
F2 Si1 F1 90.32(8) 3_565 3_565
F2 Si1 F1 89.68(8) . 3_565
F1 Si1 F1 180.0 . 3_565
Si1 F1 Cu1 179.73(11) . .
F9 P1 F6 81.2(2) . .
F9 P1 F4 93.4(2) . .
F6 P1 F4 174.5(2) . .
F9 P1 F7 88.55(17) . .
F6 P1 F7 91.82(19) . .
F4 P1 F7 89.09(15) . .
F9 P1 F8 170.5(2) . .
F6 P1 F8 89.5(2) . .
F4 P1 F8 95.83(17) . .
F7 P1 F8 94.04(18) . .
F9 P1 F5 89.22(15) . .
F6 P1 F5 90.38(18) . .
F4 P1 F5 88.47(14) . .
F7 P1 F5 176.59(17) . .
F8 P1 F5 88.58(15) . .
Cu1 O1 H1W 118.1 . .
Cu1 O1 H2W 123.1 . .
H1W O1 H2W 107.9 . .
C1 N1 N2 121.0(3) . .
C1 N1 Cu1 123.63(18) . .
N2 N1 Cu1 115.37(19) . .
C4 N2 N1 116.7(3) . .
C5 N3 N4 120.3(3) . .
C5 N3 Cu1 124.60(19) . 3_565
N4 N3 Cu1 115.12(19) . 3_565
C8 N4 N3 116.6(3) . .
C15 N5 N6 120.9(3) . .
C15 N5 Cu1 124.18(19) . .
N6 N5 Cu1 114.77(19) . .
C18 N6 N5 116.3(3) . .
C19 N7 N8 120.4(3) . .
C19 N7 Cu1 124.35(19) . 3_565
N8 N7 Cu1 115.16(19) . 3_565
C22 N8 N7 117.7(3) . .
N1 C1 C2 124.3(2) . .
N1 C1 H1 117.8 . .
C2 C1 H1 117.8 . .
C3 C2 C1 114.5(3) . .
C3 C2 C9 123.8(3) . .
C1 C2 C9 121.7(2) . .
C2 C3 C4 118.0(3) . .
C2 C3 H3 121.0 . .
C4 C3 H3 121.0 . .
N2 C4 C3 125.3(3) . .
N2 C4 H4 117.3 . .
C3 C4 H4 117.3 . .
N3 C5 C6 124.8(3) . .
N3 C5 H5 117.6 . .
C6 C5 H5 117.6 . .
C7 C6 C5 114.8(3) . .
C7 C6 C11 123.2(3) . .
C5 C6 C11 121.9(2) . .
C6 C7 C8 117.7(3) . .
C6 C7 H7 121.2 . .
C8 C7 H7 121.2 . .
N4 C8 C7 125.7(3) . .
N4 C8 H8 117.1 . .
C7 C8 H8 117.1 . .
C10 C9 C14 119.2(3) . .
C10 C9 C2 121.3(3) . .
C14 C9 C2 119.4(3) . .
C9 C10 C11 121.3(3) . .
C9 C10 H10 119.3 . .
C11 C10 H10 119.3 . .
C12 C11 C10 118.6(3) . .
C12 C11 C6 120.5(3) . .
C10 C11 C6 120.9(3) . .
C11 C12 C13 120.9(3) . .
C11 C12 H12 119.6 . .
C13 C12 H12 119.6 . .
C14 C13 C12 119.8(3) . .
C14 C13 H13 120.1 . .
C12 C13 H13 120.1 . .
C13 C14 C9 120.2(3) . .
C13 C14 H14 119.9 . .
C9 C14 H14 119.9 . .
N5 C15 C16 124.5(3) . .
N5 C15 H15 117.8 . .
C16 C15 H15 117.8 . .
C17 C16 C15 114.7(3) . .
C17 C16 C23 123.2(3) . .
C15 C16 C23 122.1(3) . .
C18 C17 C16 117.6(3) . .
C18 C17 H17 121.2 . .
C16 C17 H17 121.2 . .
N6 C18 C17 125.8(3) . .
N6 C18 H18 117.1 . .
C17 C18 H18 117.1 . .
N7 C19 C20 124.0(3) . .
N7 C19 H19 118.0 . .
C20 C19 H19 118.0 . .
C21 C20 C19 115.1(3) . .
C21 C20 C25 123.6(3) . .
C19 C20 C25 121.3(3) . .
C20 C21 C22 118.4(3) . .
C20 C21 H21 120.8 . .
C22 C21 H21 120.8 . .
N8 C22 C21 124.4(3) . .
N8 C22 H22 117.8 . .
C21 C22 H22 117.8 . .
C28 C23 C24 119.6(3) . .
C28 C23 C16 120.8(3) . .
C24 C23 C16 119.6(2) . .
C25 C24 C23 120.2(2) . .
C25 C24 H24 119.9 . .
C23 C24 H24 119.9 . .
C24 C25 C26 119.7(3) . .
C24 C25 C20 120.3(2) . .
C26 C25 C20 120.0(3) . .
C27 C26 C25 119.9(3) . .
C27 C26 H26 120.1 . .
C25 C26 H26 120.1 . .
C26 C27 C28 120.8(3) . .
C26 C27 H27 119.6 . .
C28 C27 H27 119.6 . .
C23 C28 C27 119.8(3) . .
C23 C28 H28 120.1 . .
C27 C28 H28 120.1 . .

loop_
_geom_bond_atom_site_label_1
_geom_bond_atom_site_label_2
_geom_bond_distance
_geom_bond_site_symmetry_2
Cu1 N5 2.066(2) .
Cu1 N7 2.072(2) 3_565
Cu1 N3 2.079(2) 3_565
Cu1 N1 2.094(2) .
Cu1 O1 2.1741(19) .
Cu1 F1 2.2028(13) .
Si1 F3 1.6795(14) 3_565
Si1 F3 1.6795(14) .
Si1 F2 1.6832(15) 3_565
Si1 F2 1.6832(15) .
Si1 F1 1.6839(12) .
Si1 F1 1.6839(12) 3_565
P1 F9 1.577(3) .
P1 F6 1.585(3) .
P1 F4 1.593(2) .
P1 F7 1.598(3) .
P1 F8 1.598(3) .
P1 F5 1.604(2) .
O1 H1W 0.8499 .
O1 H2W 0.8498 .
N1 C1 1.315(4) .
N1 N2 1.346(3) .
N2 C4 1.325(5) .
N3 C5 1.318(4) .
N3 N4 1.355(3) .
N3 Cu1 2.079(2) 3_565
N4 C8 1.312(5) .
N5 C15 1.322(4) .
N5 N6 1.337(3) .
N6 C18 1.330(5) .
N7 C19 1.335(4) .
N7 N8 1.335(3) .
N7 Cu1 2.072(2) 3_565
N8 C22 1.328(5) .
C1 C2 1.416(4) .
C1 H1 0.9400 .
C2 C3 1.378(4) .
C2 C9 1.465(4) .
C3 C4 1.388(5) .
C3 H3 0.9400 .
C4 H4 0.9400 .
C5 C6 1.398(4) .
C5 H5 0.9400 .
C6 C7 1.373(4) .
C6 C11 1.484(4) .
C7 C8 1.391(5) .
C7 H7 0.9400 .
C8 H8 0.9400 .
C9 C10 1.385(4) .
C9 C14 1.396(4) .
C10 C11 1.398(4) .
C10 H10 0.9400 .
C11 C12 1.384(4) .
C12 C13 1.395(5) .
C12 H12 0.9400 .
C13 C14 1.386(5) .
C13 H13 0.9400 .
C14 H14 0.9400 .
C15 C16 1.401(4) .
C15 H15 0.9400 .
C16 C17 1.382(4) .
C16 C23 1.482(4) .
C17 C18 1.380(5) .
C17 H17 0.9400 .
C18 H18 0.9400 .
C19 C20 1.397(4) .
C19 H19 0.9400 .
C20 C21 1.377(4) .
C20 C25 1.483(4) .
C21 C22 1.382(5) .
C21 H21 0.9400 .
C22 H22 0.9400 .
C23 C28 1.385(4) .
C23 C24 1.404(4) .
C24 C25 1.390(4) .
C24 H24 0.9400 .
C25 C26 1.395(4) .
C26 C27 1.379(5) .
C26 H26 0.9400 .
C27 C28 1.393(5) .
C27 H27 0.9400 .
C28 H28 0.9400 .

loop_
_geom_torsion_atom_site_label_1
_geom_torsion_atom_site_label_2
_geom_torsion_atom_site_label_3
_geom_torsion_atom_site_label_4
_geom_torsion
_geom_torsion_site_symmetry_1
N5 Cu1 N1 C1 -68.3(2) .
N7 Cu1 N1 C1 103.4(2) 3_565
O1 Cu1 N1 C1 -164.4(2) .
F1 Cu1 N1 C1 17.8(2) .
N5 Cu1 N1 N2 113.0(2) .
N7 Cu1 N1 N2 -75.4(2) 3_565
O1 Cu1 N1 N2 16.8(2) .
F1 Cu1 N1 N2 -161.0(2) .
C1 N1 N2 C4 -0.2(5) .
Cu1 N1 N2 C4 178.6(3) .
C5 N3 N4 C8 1.4(5) .
Cu1 N3 N4 C8 -179.5(3) 3_565
N3 Cu1 N5 C15 -69.5(2) 3_565
N1 Cu1 N5 C15 101.8(3) .
O1 Cu1 N5 C15 -161.0(2) .
F1 Cu1 N5 C15 16.3(2) .
N3 Cu1 N5 N6 114.7(2) 3_565
N1 Cu1 N5 N6 -74.0(2) .
O1 Cu1 N5 N6 23.3(2) .
F1 Cu1 N5 N6 -159.4(2) .
C15 N5 N6 C18 2.1(5) .
Cu1 N5 N6 C18 178.0(3) .
C19 N7 N8 C22 -1.3(5) .
Cu1 N7 N8 C22 -177.2(3) 3_565
N2 N1 C1 C2 2.6(5) .
Cu1 N1 C1 C2 -176.1(2) .
N1 C1 C2 C3 -4.1(5) .
N1 C1 C2 C9 175.9(3) .
C1 C2 C3 C4 3.2(5) .
C9 C2 C3 C4 -176.7(3) .
N1 N2 C4 C3 -0.4(6) .
C2 C3 C4 N2 -1.2(6) .
N4 N3 C5 C6 -2.5(5) .
Cu1 N3 C5 C6 178.6(2) 3_565
N3 C5 C6 C7 2.8(5) .
N3 C5 C6 C11 -179.1(3) .
C5 C6 C7 C8 -2.0(6) .
C11 C6 C7 C8 179.9(4) .
N3 N4 C8 C7 -0.9(7) .
C6 C7 C8 N4 1.3(7) .
C3 C2 C9 C10 147.2(3) .
C1 C2 C9 C10 -32.7(4) .
C3 C2 C9 C14 -30.7(5) .
C1 C2 C9 C14 149.4(3) .
C14 C9 C10 C11 0.0(4) .
C2 C9 C10 C11 -177.8(3) .
C9 C10 C11 C12 0.3(4) .
C9 C10 C11 C6 -178.1(3) .
C7 C6 C11 C12 24.9(5) .
C5 C6 C11 C12 -153.0(3) .
C7 C6 C11 C10 -156.7(3) .
C5 C6 C11 C10 25.3(4) .
C10 C11 C12 C13 -0.7(5) .
C6 C11 C12 C13 177.7(3) .
C11 C12 C13 C14 0.7(5) .
C12 C13 C14 C9 -0.4(5) .
C10 C9 C14 C13 0.0(5) .
C2 C9 C14 C13 177.9(3) .
N6 N5 C15 C16 1.4(5) .
Cu1 N5 C15 C16 -174.1(2) .
N5 C15 C16 C17 -2.2(5) .
N5 C15 C16 C23 177.2(3) .
C15 C16 C17 C18 -0.6(5) .
C23 C16 C17 C18 -179.9(4) .
N5 N6 C18 C17 -5.1(7) .
C16 C17 C18 N6 4.4(7) .
N8 N7 C19 C20 -0.8(4) .
Cu1 N7 C19 C20 174.7(2) 3_565
N7 C19 C20 C21 1.4(4) .
N7 C19 C20 C25 -177.4(3) .
C19 C20 C21 C22 0.0(5) .
C25 C20 C21 C22 178.9(3) .
N7 N8 C22 C21 2.9(6) .
C20 C21 C22 N8 -2.2(6) .
C17 C16 C23 C28 -32.5(5) .
C15 C16 C23 C28 148.2(3) .
C17 C16 C23 C24 146.8(3) .
C15 C16 C23 C24 -32.4(4) .
C28 C23 C24 C25 0.4(5) .
C16 C23 C24 C25 -179.0(3) .
C23 C24 C25 C26 -0.4(5) .
C23 C24 C25 C20 178.8(3) .
C21 C20 C25 C24 -146.8(3) .
C19 C20 C25 C24 31.9(4) .
C21 C20 C25 C26 32.4(5) .
C19 C20 C25 C26 -148.8(3) .
C24 C25 C26 C27 0.1(5) .
C20 C25 C26 C27 -179.2(3) .
C25 C26 C27 C28 0.3(5) .
C24 C23 C28 C27 0.0(5) .
C16 C23 C28 C27 179.4(3) .
C26 C27 C28 C23 -0.4(6) .

loop_
_platon_squeeze_void_nr
_platon_squeeze_void_average_x
_platon_squeeze_void_average_y
_platon_squeeze_void_average_z
_platon_squeeze_void_volume
_platon_squeeze_void_count_electrons
_platon_squeeze_void_content
1 -0.010 0.000 -0.010 638 258 '4 CHCl3'
2 -0.167 0.500 0.333 675 263 '4 CHCl3'
